data_1505954
loop_
_publ_author_name
'Chen, Wenbo'
'Zhao, Xiaoming'
'Lu, Long'
'Cohen, Theodore'

_publ_section_title
;
 2-Phenylthio-3-bromopropene, a valuable synthon, easily prepared by a
 simple rearrangement.
;
_journal_issue 10
_journal_name_full 'Organic letters'
_journal_page_first 2087
_journal_page_last 2090
_journal_paper_doi 10.1021/ol0605171
_journal_volume 8
_journal_year 2006
_chemical_formula_sum 'C18 H24 O3 S'
_chemical_formula_weight 320.43
_chemical_name_systematic
; 
 ? 
;
_space_group_IT_number 61
_symmetry_cell_setting orthorhombic
_symmetry_space_group_name_Hall '-P 2ac 2ab'
_symmetry_space_group_name_H-M 'P b c a'
_atom_sites_solution_hydrogens geom
_atom_sites_solution_primary direct
_atom_sites_solution_secondary difmap
_audit_creation_method SHELXL-97
_cell_angle_alpha 90.00
_cell_angle_beta 90.00
_cell_angle_gamma 90.00
_cell_formula_units_Z 8
_cell_length_a 10.4474(7)
_cell_length_b 13.7791(10)
_cell_length_c 23.7993(16)
_cell_measurement_reflns_used 2967
_cell_measurement_temperature 293(2)
_cell_measurement_theta_max 40.832
_cell_measurement_theta_min 5.188
_cell_volume 3426.0(4)
_computing_cell_refinement 'Bruker SMART'
_computing_data_collection 'Bruker SMART'
_computing_data_reduction 'Bruker SHELXTL'
_computing_molecular_graphics 'Bruker SHELXTL'
_computing_publication_material 'Bruker SHELXTL'
_computing_structure_refinement 'SHELXL-97 (Sheldrick, 1997)'
_computing_structure_solution 'SHELXS-97 (Sheldrick, 1990)'
_diffrn_ambient_temperature 293(2)
_diffrn_measured_fraction_theta_full 0.994
_diffrn_measured_fraction_theta_max 0.994
_diffrn_measurement_device_type 'CCD area detector'
_diffrn_measurement_method 'phi and omega scans'
_diffrn_radiation_monochromator graphite
_diffrn_radiation_source 'fine-focus sealed tube'
_diffrn_radiation_type MoK\a
_diffrn_radiation_wavelength 0.71073
_diffrn_reflns_av_R_equivalents 0.0708
_diffrn_reflns_av_sigmaI/netI 0.0521
_diffrn_reflns_limit_h_max 13
_diffrn_reflns_limit_h_min -13
_diffrn_reflns_limit_k_max 12
_diffrn_reflns_limit_k_min -17
_diffrn_reflns_limit_l_max 26
_diffrn_reflns_limit_l_min -30
_diffrn_reflns_number 19392
_diffrn_reflns_theta_full 27.49
_diffrn_reflns_theta_max 27.49
_diffrn_reflns_theta_min 1.71
_exptl_absorpt_coefficient_mu 0.199
_exptl_absorpt_correction_T_max 1.00000
_exptl_absorpt_correction_T_min 0.80213
_exptl_absorpt_correction_type empirical
_exptl_crystal_colour colorless
_exptl_crystal_density_diffrn 1.235
_exptl_crystal_density_method 'not measured'
_exptl_crystal_F_000 1360
_exptl_crystal_size_max 0.477
_exptl_crystal_size_mid 0.386
_exptl_crystal_size_min 0.177
_refine_diff_density_max 0.280
_refine_diff_density_min -0.192
_refine_diff_density_rms 0.040
_refine_ls_extinction_method none
_refine_ls_goodness_of_fit_ref 0.965
_refine_ls_hydrogen_treatment mixed
_refine_ls_matrix_type full
_refine_ls_number_parameters 211
_refine_ls_number_reflns 3914
_refine_ls_number_restraints 1
_refine_ls_restrained_S_all 0.966
_refine_ls_R_factor_all 0.0932
_refine_ls_R_factor_gt 0.0554
_refine_ls_shift/su_max 0.000
_refine_ls_shift/su_mean 0.000
_refine_ls_structure_factor_coef Fsqd
_refine_ls_weighting_details 'calc w=1/[\s^2^(Fo^2^)+(0.0752P)^2^+0.0000P] where P=(Fo^2^+2Fc^2^)/3'
_refine_ls_weighting_scheme calc
_refine_ls_wR_factor_gt 0.1333
_refine_ls_wR_factor_ref 0.1523
_reflns_number_gt 2428
_reflns_number_total 3914
_reflns_threshold_expression >2sigma(I)
_cod_data_source_file ol0605171si20060302_081031.cif
_cod_data_source_block cd25555
_cod_depositor_comments
;
The following automatic conversions were performed:

'_symmetry_cell_setting' value 'Orthorhombic' changed to
'orthorhombic' according to
/home/saulius/struct/CIF-dictionaries/cif_core.dic dictionary named
'cif_core.dic' version 2.4.1 from 2010-06-29.

Automatic conversion script
Id: cif_fix_values 1715 2011-07-08 13:25:40Z adriana 
;
_cod_original_sg_symbol_H-M Pbca
_cod_database_code 1505954

loop_
_symmetry_equiv_pos_as_xyz
'x, y, z'
'-x+1/2, -y, z+1/2'
'-x, y+1/2, -z+1/2'
'x+1/2, -y+1/2, -z'
'-x, -y, -z'
'x-1/2, y, -z-1/2'
'x, -y-1/2, z-1/2'
'-x-1/2, y-1/2, z'

loop_
_atom_site_label
_atom_site_type_symbol
_atom_site_fract_x
_atom_site_fract_y
_atom_site_fract_z
_atom_site_U_iso_or_equiv
_atom_site_adp_type
_atom_site_occupancy
_atom_site_symmetry_multiplicity
_atom_site_calc_flag
_atom_site_refinement_flags
S1 S 0.22588(6) 0.07984(5) 0.61535(2) 0.0570(2) Uani 1 1 d .
O1 O 0.00200(15) 0.05139(13) 0.77702(7) 0.0605(5) Uani 1 1 d D
O2 O 0.23584(19) -0.01311(13) 0.58899(8) 0.0823(6) Uani 1 1 d .
O3 O 0.34206(15) 0.12634(14) 0.63322(8) 0.0784(6) Uani 1 1 d .
C1 C 0.1331(2) 0.02118(18) 0.77753(9) 0.0537(6) Uani 1 1 d .
C2 C 0.2183(3) 0.1015(2) 0.79911(10) 0.0797(9) Uani 1 1 d .
H2A H 0.1982 0.1605 0.7787 0.096 Uiso 1 1 calc R
H2B H 0.3065 0.0849 0.7907 0.096 Uiso 1 1 calc R
C3 C 0.2078(3) 0.1227(3) 0.86234(14) 0.1027(11) Uani 1 1 d .
H3A H 0.2584 0.1800 0.8705 0.123 Uiso 1 1 calc R
H3B H 0.1193 0.1382 0.8708 0.123 Uiso 1 1 calc R
C4 C 0.2507(3) 0.0413(4) 0.90202(14) 0.1188(15) Uani 1 1 d .
H4A H 0.3283 0.0130 0.8868 0.143 Uiso 1 1 calc R
H4B H 0.2728 0.0705 0.9378 0.143 Uiso 1 1 calc R
C5 C 0.1604(4) -0.0373(4) 0.91282(16) 0.1404(16) Uani 1 1 d .
H5A H 0.0969 -0.0124 0.9388 0.168 Uiso 1 1 calc R
H5B H 0.2070 -0.0877 0.9326 0.168 Uiso 1 1 calc R
C6 C 0.0902(3) -0.0849(2) 0.86657(12) 0.0927(10) Uani 1 1 d .
H6A H 0.0044 -0.0580 0.8657 0.111 Uiso 1 1 calc R
H6B H 0.0820 -0.1532 0.8758 0.111 Uiso 1 1 calc R
C7 C 0.1455(3) -0.0778(2) 0.80725(12) 0.0750(8) Uani 1 1 d .
C8 C 0.0793(4) -0.1478(2) 0.76711(14) 0.1013(11) Uani 1 1 d .
H8A H 0.1202 -0.2110 0.7683 0.122 Uiso 1 1 calc R
H8B H -0.0101 -0.1554 0.7771 0.122 Uiso 1 1 calc R
C9 C 0.0917(3) -0.1038(2) 0.70963(11) 0.0702(7) Uani 1 1 d .
C10 C 0.1596(2) -0.00715(17) 0.71598(9) 0.0521(6) Uani 1 1 d .
C11 C 0.0434(3) -0.1404(2) 0.66388(15) 0.1037(12) Uani 1 1 d .
H11A H -0.0028 -0.1980 0.6654 0.124 Uiso 1 1 calc R
H11B H 0.0551 -0.1089 0.6297 0.124 Uiso 1 1 calc R
C12 C 0.1205(2) 0.07079(16) 0.67347(9) 0.0538(6) Uani 1 1 d .
H12A H 0.1171 0.1331 0.6924 0.065 Uiso 1 1 calc R
H12B H 0.0351 0.0563 0.6598 0.065 Uiso 1 1 calc R
C13 C 0.1460(2) 0.15811(16) 0.56850(8) 0.0489(5) Uani 1 1 d .
C14 C 0.1718(2) 0.25594(18) 0.56812(10) 0.0583(6) Uani 1 1 d .
H14 H 0.2311 0.2823 0.5930 0.070 Uiso 1 1 calc R
C15 C 0.1081(3) 0.3144(2) 0.53019(11) 0.0698(7) Uani 1 1 d .
H15 H 0.1252 0.3806 0.5292 0.084 Uiso 1 1 calc R
C16 C 0.0198(3) 0.2756(2) 0.49400(10) 0.0716(8) Uani 1 1 d .
H16 H -0.0219 0.3153 0.4683 0.086 Uiso 1 1 calc R
C17 C -0.0070(3) 0.1787(2) 0.49563(12) 0.0802(8) Uani 1 1 d .
H17 H -0.0685 0.1527 0.4717 0.096 Uiso 1 1 calc R
C18 C 0.0565(3) 0.1199(2) 0.53254(11) 0.0717(8) Uani 1 1 d .
H18 H 0.0390 0.0537 0.5333 0.086 Uiso 1 1 calc R
H1 H -0.026(3) 0.0711(19) 0.8077(9) 0.085(10) Uiso 1 1 d D
H7 H 0.234(3) -0.0872(17) 0.8108(10) 0.067(7) Uiso 1 1 d .
H10 H 0.243(3) -0.0180(17) 0.7106(9) 0.069(8) Uiso 1 1 d .

loop_
_atom_site_aniso_label
_atom_site_aniso_U_11
_atom_site_aniso_U_22
_atom_site_aniso_U_33
_atom_site_aniso_U_23
_atom_site_aniso_U_13
_atom_site_aniso_U_12
S1 0.0474(4) 0.0684(4) 0.0554(4) 0.0051(3) 0.0074(3) 0.0129(3)
O1 0.0404(9) 0.0862(12) 0.0549(10) -0.0057(9) 0.0053(7) 0.0128(8)
O2 0.1021(16) 0.0684(12) 0.0762(12) -0.0014(10) 0.0295(10) 0.0322(10)
O3 0.0457(10) 0.1058(14) 0.0839(12) 0.0270(11) -0.0099(9) 0.0004(9)
C1 0.0378(12) 0.0728(16) 0.0504(12) 0.0013(12) 0.0018(9) 0.0066(11)
C2 0.0636(18) 0.114(2) 0.0618(16) -0.0118(15) 0.0017(13) -0.0194(16)
C3 0.088(2) 0.141(3) 0.079(2) -0.028(2) -0.0023(18) -0.025(2)
C4 0.075(2) 0.217(5) 0.0645(19) -0.013(3) -0.0135(17) -0.002(3)
C5 0.125(4) 0.210(5) 0.086(3) 0.017(3) -0.005(2) -0.026(4)
C6 0.093(2) 0.116(3) 0.0690(18) 0.0276(18) 0.0101(17) 0.0163(19)
C7 0.0630(18) 0.097(2) 0.0647(17) 0.0194(16) 0.0053(13) 0.0199(16)
C8 0.138(3) 0.070(2) 0.096(2) 0.0123(18) 0.018(2) 0.006(2)
C9 0.0765(19) 0.0626(17) 0.0715(17) -0.0067(14) 0.0153(14) 0.0040(14)
C10 0.0419(14) 0.0621(15) 0.0521(13) 0.0000(11) 0.0075(10) 0.0100(11)
C11 0.127(3) 0.092(2) 0.092(2) -0.028(2) 0.025(2) -0.031(2)
C12 0.0481(13) 0.0654(15) 0.0479(12) -0.0010(11) 0.0038(10) 0.0106(11)
C13 0.0443(12) 0.0614(15) 0.0410(12) -0.0044(10) 0.0028(9) 0.0043(10)
C14 0.0546(14) 0.0641(16) 0.0561(14) -0.0020(12) -0.0118(11) -0.0052(12)
C15 0.0741(18) 0.0627(16) 0.0725(16) 0.0083(13) -0.0112(14) -0.0039(14)
C16 0.0733(18) 0.090(2) 0.0518(14) 0.0119(15) -0.0122(13) 0.0057(15)
C17 0.088(2) 0.091(2) 0.0613(17) -0.0063(16) -0.0276(14) -0.0104(17)
C18 0.086(2) 0.0659(17) 0.0631(16) -0.0080(14) -0.0197(14) -0.0079(14)

loop_
_atom_type_symbol
_atom_type_description
_atom_type_scat_dispersion_real
_atom_type_scat_dispersion_imag
_atom_type_scat_source
C C 0.0033 0.0016 'International Tables Vol C Tables 4.2.6.8 and 6.1.1.4'
H H 0.0000 0.0000 'International Tables Vol C Tables 4.2.6.8 and 6.1.1.4'
O O 0.0106 0.0060 'International Tables Vol C Tables 4.2.6.8 and 6.1.1.4'
S S 0.1246 0.1234 'International Tables Vol C Tables 4.2.6.8 and 6.1.1.4'

loop_
_geom_angle_atom_site_label_1
_geom_angle_atom_site_label_2
_geom_angle_atom_site_label_3
_geom_angle
O2 S1 O3 117.88(12)
O2 S1 C13 107.77(11)
O3 S1 C13 108.33(11)
O2 S1 C12 108.95(11)
O3 S1 C12 108.98(11)
C13 S1 C12 104.04(10)
C1 O1 H1 115(2)
O1 C1 C2 110.7(2)
O1 C1 C10 103.72(17)
C2 C1 C10 113.8(2)
O1 C1 C7 109.9(2)
C2 C1 C7 116.3(2)
C10 C1 C7 101.4(2)
C1 C2 C3 115.5(2)
C1 C2 H2A 108.4
C3 C2 H2A 108.4
C1 C2 H2B 108.4
C3 C2 H2B 108.4
H2A C2 H2B 107.5
C4 C3 C2 116.3(3)
C4 C3 H3A 108.2
C2 C3 H3A 108.2
C4 C3 H3B 108.2
C2 C3 H3B 108.2
H3A C3 H3B 107.4
C5 C4 C3 117.5(3)
C5 C4 H4A 107.9
C3 C4 H4A 107.9
C5 C4 H4B 107.9
C3 C4 H4B 107.9
H4A C4 H4B 107.2
C4 C5 C6 121.3(3)
C4 C5 H5A 107.0
C6 C5 H5A 107.0
C4 C5 H5B 107.0
C6 C5 H5B 107.0
H5A C5 H5B 106.7
C5 C6 C7 118.2(3)
C5 C6 H6A 107.8
C7 C6 H6A 107.8
C5 C6 H6B 107.8
C7 C6 H6B 107.8
H6A C6 H6B 107.1
C8 C7 C6 111.5(3)
C8 C7 C1 103.6(2)
C6 C7 C1 116.7(2)
C8 C7 H7 114.6(15)
C6 C7 H7 106.4(15)
C1 C7 H7 104.2(15)
C9 C8 C7 106.1(3)
C9 C8 H8A 110.5
C7 C8 H8A 110.5
C9 C8 H8B 110.5
C7 C8 H8B 110.5
H8A C8 H8B 108.7
C11 C9 C8 124.9(3)
C11 C9 C10 127.2(3)
C8 C9 C10 107.7(2)
C9 C10 C12 115.2(2)
C9 C10 C1 103.5(2)
C12 C10 C1 113.74(19)
C9 C10 H10 107.2(16)
C12 C10 H10 106.5(15)
C1 C10 H10 110.6(15)
C9 C11 H11A 120.0
C9 C11 H11B 120.0
H11A C11 H11B 120.0
C10 C12 S1 113.53(15)
C10 C12 H12A 108.9
S1 C12 H12A 108.9
C10 C12 H12B 108.9
S1 C12 H12B 108.9
H12A C12 H12B 107.7
C18 C13 C14 120.4(2)
C18 C13 S1 118.83(19)
C14 C13 S1 120.76(17)
C13 C14 C15 118.8(2)
C13 C14 H14 120.6
C15 C14 H14 120.6
C16 C15 C14 120.5(3)
C16 C15 H15 119.7
C14 C15 H15 119.7
C17 C16 C15 120.1(3)
C17 C16 H16 119.9
C15 C16 H16 119.9
C16 C17 C18 119.9(3)
C16 C17 H17 120.0
C18 C17 H17 120.0
C17 C18 C13 120.2(3)
C17 C18 H18 119.9
C13 C18 H18 119.9

loop_
_geom_bond_atom_site_label_1
_geom_bond_atom_site_label_2
_geom_bond_distance
S1 O2 1.4300(19)
S1 O3 1.4369(18)
S1 C13 1.762(2)
S1 C12 1.772(2)
O1 C1 1.432(3)
O1 H1 0.831(17)
C1 C2 1.510(3)
C1 C10 1.541(3)
C1 C7 1.542(4)
C2 C3 1.537(4)
C2 H2A 0.9700
C2 H2B 0.9700
C3 C4 1.532(5)
C3 H3A 0.9700
C3 H3B 0.9700
C4 C5 1.459(5)
C4 H4A 0.9700
C4 H4B 0.9700
C5 C6 1.477(5)
C5 H5A 0.9700
C5 H5B 0.9700
C6 C7 1.529(4)
C6 H6A 0.9700
C6 H6B 0.9700
C7 C8 1.523(4)
C7 H7 0.94(3)
C8 C9 1.502(4)
C8 H8A 0.9700
C8 H8B 0.9700
C9 C11 1.302(4)
C9 C10 1.516(4)
C10 C12 1.531(3)
C10 H10 0.90(3)
C11 H11A 0.9300
C11 H11B 0.9300
C12 H12A 0.9700
C12 H12B 0.9700
C13 C18 1.373(3)
C13 C14 1.375(3)
C14 C15 1.381(3)
C14 H14 0.9300
C15 C16 1.371(3)
C15 H15 0.9300
C16 C17 1.364(4)
C16 H16 0.9300
C17 C18 1.367(4)
C17 H17 0.9300
C18 H18 0.9300

loop_
_geom_hbond_atom_site_label_D
_geom_hbond_atom_site_label_H
_geom_hbond_atom_site_label_A
_geom_hbond_distance_DH
_geom_hbond_distance_HA
_geom_hbond_distance_DA
_geom_hbond_angle_DHA
_geom_hbond_site_symmetry_A
O1 H1 O3 0.831(17) 2.112(19) 2.902(2) 159(3) 6_557

loop_
_geom_torsion_atom_site_label_1
_geom_torsion_atom_site_label_2
_geom_torsion_atom_site_label_3
_geom_torsion_atom_site_label_4
_geom_torsion
O1 C1 C2 C3 71.5(3)
C10 C1 C2 C3 -172.1(2)
C7 C1 C2 C3 -54.9(3)
C1 C2 C3 C4 64.8(4)
C2 C3 C4 C5 -80.8(4)
C3 C4 C5 C6 46.6(6)
C4 C5 C6 C7 21.6(6)
C5 C6 C7 C8 167.6(3)
C5 C6 C7 C1 -73.7(4)
O1 C1 C7 C8 68.5(3)
C2 C1 C7 C8 -164.7(2)
C10 C1 C7 C8 -40.8(3)
O1 C1 C7 C6 -54.5(3)
C2 C1 C7 C6 72.3(3)
C10 C1 C7 C6 -163.7(3)
C6 C7 C8 C9 153.2(3)
C1 C7 C8 C9 27.0(3)
C7 C8 C9 C11 -177.6(3)
C7 C8 C9 C10 -2.2(3)
C11 C9 C10 C12 27.1(4)
C8 C9 C10 C12 -148.2(2)
C11 C9 C10 C1 151.8(3)
C8 C9 C10 C1 -23.4(3)
O1 C1 C10 C9 -74.8(2)
C2 C1 C10 C9 164.9(2)
C7 C1 C10 C9 39.3(2)
O1 C1 C10 C12 50.9(3)
C2 C1 C10 C12 -69.4(3)
C7 C1 C10 C12 165.0(2)
C9 C10 C12 S1 -97.2(2)
C1 C10 C12 S1 143.51(18)
O2 S1 C12 C10 55.8(2)
O3 S1 C12 C10 -74.06(19)
C13 S1 C12 C10 170.54(17)
O2 S1 C13 C18 31.0(2)
O3 S1 C13 C18 159.6(2)
C12 S1 C13 C18 -84.6(2)
O2 S1 C13 C14 -149.48(19)
O3 S1 C13 C14 -20.9(2)
C12 S1 C13 C14 95.0(2)
C18 C13 C14 C15 -1.3(4)
S1 C13 C14 C15 179.19(18)
C13 C14 C15 C16 0.6(4)
C14 C15 C16 C17 0.8(4)
C15 C16 C17 C18 -1.6(5)
C16 C17 C18 C13 0.9(5)
C14 C13 C18 C17 0.6(4)
S1 C13 C18 C17 -179.9(2)
